data_1567950
loop_
_publ_author_name
'Andreychuk, Nicholas R.'
'Vidjayacoumar, Balamurugan'
'Price, Jeffrey S.'
'Kervazo, Sophie'
'Peeples, Craig A.'
'Emslie, David J. H.'
'Vallet, Val\'erie'
'Gomes, Andr\'e S. P.'
'R\'eal, Florent'
'Schreckenbach, Georg'
'Ayers, Paul W.'
'Vargas-Baca, Ignacio'
'Jenkins, Hilary A.'
'Britten, James F.'

_publ_section_title
;
 Uranium(iv) alkyl cations: synthesis, structures, comparison with
 thorium(iv) analogues, and the influence of arene-coordination on thermal
 stability and ethylene polymerization activity
;
_journal_name_full 'Chemical Science'
_journal_paper_doi 10.1039/D2SC04302E
_journal_year 2022
_chemical_formula_moiety 'C51 H73 N2 O Si U, C24 B F20, C7 H8'
_chemical_formula_sum 'C82 H81 B F20 N2 O Si U'
_chemical_formula_weight 1767.41
_space_group_crystal_system orthorhombic
_space_group_IT_number 29
_space_group_name_Hall 'P 2c -2ac'
_space_group_name_H-M_alt 'P c a 21'
_atom_sites_solution_hydrogens geom
_audit_creation_method SHELXL-2014/7
_audit_update_record
;
2022-08-03 deposited with the CCDC.	2022-11-01 downloaded from the CCDC.
;
_cell_angle_alpha 90
_cell_angle_beta 90
_cell_angle_gamma 90
_cell_formula_units_Z 4
_cell_length_a 26.661(4)
_cell_length_b 15.845(3)
_cell_length_c 19.116(3)
_cell_measurement_reflns_used 2443
_cell_measurement_temperature 173(2)
_cell_measurement_theta_max 17.09
_cell_measurement_theta_min 2.49
_cell_volume 8075(2)
_computing_cell_refinement 'Bruker SMART'
_computing_data_collection 'Bruker SMART'
_computing_data_reduction 'Bruker SAINT'
_computing_molecular_graphics 'Bruker SHELXTL'
_computing_publication_material 'Bruker SHELXTL'
_computing_structure_refinement 'SHELXL-2014/7 (Sheldrick, 2014)'
_computing_structure_solution 'Bruker SHELXTL'
_diffrn_ambient_temperature 173(2)
_diffrn_measured_fraction_theta_full 0.999
_diffrn_measured_fraction_theta_max 0.999
_diffrn_measurement_device_type 'CCD area detector'
_diffrn_measurement_method 'phi and omega scans'
_diffrn_radiation_type MoK\a
_diffrn_radiation_wavelength 0.71073
_diffrn_reflns_av_R_equivalents 0.1904
_diffrn_reflns_av_unetI/netI 0.1245
_diffrn_reflns_Laue_measured_fraction_full 0.999
_diffrn_reflns_Laue_measured_fraction_max 0.999
_diffrn_reflns_limit_h_max 31
_diffrn_reflns_limit_h_min -31
_diffrn_reflns_limit_k_max 18
_diffrn_reflns_limit_k_min -18
_diffrn_reflns_limit_l_max 22
_diffrn_reflns_limit_l_min -10
_diffrn_reflns_number 81186
_diffrn_reflns_point_group_measured_fraction_full 0.687
_diffrn_reflns_point_group_measured_fraction_max 0.687
_diffrn_reflns_theta_full 24.999
_diffrn_reflns_theta_max 24.999
_diffrn_reflns_theta_min 1.495
_exptl_absorpt_coefficient_mu 2.116
_exptl_absorpt_correction_T_max 0.7454
_exptl_absorpt_correction_T_min 0.6059
_exptl_absorpt_correction_type numerical
_exptl_absorpt_process_details SADABS
_exptl_crystal_colour brown
_exptl_crystal_density_diffrn 1.454
_exptl_crystal_description plate
_exptl_crystal_F_000 3544
_exptl_crystal_size_max 0.252
_exptl_crystal_size_mid 0.219
_exptl_crystal_size_min 0.02
_refine_diff_density_max 1.160
_refine_diff_density_min -1.030
_refine_diff_density_rms 0.118
_refine_ls_abs_structure_details
; 
 Flack x determined using 1139 quotients [(I+)-(I-)]/[(I+)+(I-)] 
 (Parsons, Flack and Wagner, Acta Cryst. B69 (2013) 249-259). 
;
_refine_ls_abs_structure_Flack 0.012(8)
_refine_ls_extinction_method none
_refine_ls_goodness_of_fit_ref 1.015
_refine_ls_hydrogen_treatment constr
_refine_ls_matrix_type full
_refine_ls_number_parameters 973
_refine_ls_number_reflns 9775
_refine_ls_number_restraints 187
_refine_ls_restrained_S_all 1.007
_refine_ls_R_factor_all 0.1096
_refine_ls_R_factor_gt 0.0522
_refine_ls_shift/su_max 0.008
_refine_ls_shift/su_mean 0.000
_refine_ls_structure_factor_coef Fsqd
_refine_ls_weighting_details 'w=1/[\s^2^(Fo^2^)+(0.0532P)^2^+1.2728P] where P=(Fo^2^+2Fc^2^)/3'
_refine_ls_weighting_scheme calc
_refine_ls_wR_factor_gt 0.1029
_refine_ls_wR_factor_ref 0.1274
_reflns_Friedel_coverage 0.331
_reflns_Friedel_fraction_full 0.354
_reflns_Friedel_fraction_max 0.354
_reflns_number_gt 6288
_reflns_number_total 9775
_reflns_threshold_expression 'I > 2\s(I)'
_cod_data_source_file d2sc04302e2.cif
_cod_data_source_block XA2_U_R_PhMe_cation
_cod_original_cell_volume 8076(2)
_cod_database_code 1567950
_shelx_shelxl_version_number 2014/7
_shelx_space_group_comment
; 
The symmetry employed for this shelxl refinement is uniquely defined 
by the following loop, which should always be used as a source of 
symmetry information in preference to the above space-group names. 
They are only intended as comments. 
;

loop_
_space_group_symop_operation_xyz
'x, y, z'
'-x, -y, z+1/2'
'x+1/2, -y, z'
'-x+1/2, y, z+1/2'

loop_
_atom_site_label
_atom_site_type_symbol
_atom_site_fract_x
_atom_site_fract_y
_atom_site_fract_z
_atom_site_U_iso_or_equiv
_atom_site_adp_type
_atom_site_occupancy
_atom_site_site_symmetry_order
_atom_site_calc_flag
_atom_site_refinement_flags_posn
_atom_site_refinement_flags_adp
_atom_site_refinement_flags_occupancy
_atom_site_disorder_assembly
_atom_site_disorder_group
U1 U 0.99306(2) 1.63887(3) 0.16777(3) 0.03010(15) Uani 1 1 d . . . . .
Si1 Si 0.99760(16) 1.4598(3) 0.0248(2) 0.0443(11) Uani 1 1 d . . . . .
O1 O 0.9954(3) 1.5016(5) 0.2228(4) 0.024(2) Uani 1 1 d . . . . .
N1 N 0.9191(4) 1.5883(7) 0.2009(6) 0.028(3) Uani 1 1 d . . . . .
N2 N 1.0683(4) 1.5939(7) 0.1981(6) 0.028(3) Uani 1 1 d . . . . .
C1 C 0.9020(4) 1.3417(9) 0.2778(7) 0.030(3) Uani 1 1 d . U . . .
H1A H 0.8996 1.2851 0.2940 0.036 Uiso 1 1 calc R U . . .
C2 C 0.8579(5) 1.3887(9) 0.2653(7) 0.028(3) Uani 1 1 d . U . . .
C3 C 0.8622(5) 1.4710(9) 0.2416(7) 0.028(3) Uani 1 1 d . U . . .
H3A H 0.8327 1.5036 0.2344 0.033 Uiso 1 1 calc R U . . .
C4 C 0.9079(4) 1.5063(9) 0.2285(6) 0.020(3) Uani 1 1 d . U . . .
C5 C 1.0823(4) 1.5149(9) 0.2278(7) 0.024(3) Uani 1 1 d . U . . .
C6 C 1.1287(5) 1.4831(9) 0.2421(7) 0.028(3) Uani 1 1 d . U . . .
H6A H 1.1574 1.5166 0.2321 0.034 Uiso 1 1 calc R U . . .
C7 C 1.1355(4) 1.4031(9) 0.2708(7) 0.028(3) Uani 1 1 d . U . . .
C8 C 1.0928(4) 1.3525(10) 0.2830(7) 0.028(3) Uani 1 1 d . U . . .
H8B H 1.0972 1.2969 0.3006 0.034 Uiso 1 1 calc R U . . .
C9 C 0.9980(4) 1.3238(9) 0.2792(8) 0.031(3) Uani 1 1 d . U . . .
C10 C 0.9502(5) 1.3783(10) 0.2665(8) 0.022(3) Uani 1 1 d . U . . .
C11 C 0.9504(5) 1.4567(9) 0.2403(7) 0.024(3) Uani 1 1 d . U . . .
C12 C 1.0409(5) 1.4580(10) 0.2410(7) 0.028(3) Uani 1 1 d . U . . .
C13 C 1.0428(5) 1.3824(10) 0.2694(8) 0.024(3) Uani 1 1 d . U . . .
C14 C 1.0006(4) 1.2537(9) 0.2282(8) 0.036(3) Uani 1 1 d . U . . .
H14D H 0.9717 1.2162 0.2348 0.054 Uiso 1 1 calc R U . . .
H14E H 1.0001 1.2766 0.1806 0.054 Uiso 1 1 calc R U . . .
H14F H 1.0317 1.2217 0.2354 0.054 Uiso 1 1 calc R U . . .
C15 C 0.9981(4) 1.2936(9) 0.3552(7) 0.032(3) Uani 1 1 d . U . . .
H15D H 0.9964 1.3425 0.3865 0.047 Uiso 1 1 calc R U . . .
H15E H 0.9690 1.2571 0.3633 0.047 Uiso 1 1 calc R U . . .
H15F H 1.0290 1.2620 0.3646 0.047 Uiso 1 1 calc R U . . .
C16 C 0.8065(5) 1.3490(10) 0.2820(8) 0.035(3) Uani 1 1 d . U . . .
C17 C 0.7891(6) 1.3829(11) 0.3521(9) 0.048(4) Uani 1 1 d . U . . .
H17D H 0.7564 1.3584 0.3638 0.073 Uiso 1 1 calc R U . . .
H17E H 0.8135 1.3678 0.3883 0.073 Uiso 1 1 calc R U . . .
H17F H 0.7860 1.4445 0.3495 0.073 Uiso 1 1 calc R U . . .
C18 C 0.7675(5) 1.3734(9) 0.2238(8) 0.038(4) Uani 1 1 d . U . . .
H18D H 0.7788 1.3515 0.1786 0.057 Uiso 1 1 calc R U . . .
H18E H 0.7347 1.3490 0.2354 0.057 Uiso 1 1 calc R U . . .
H18F H 0.7646 1.4350 0.2212 0.057 Uiso 1 1 calc R U . . .
C19 C 0.8088(6) 1.2495(11) 0.2838(10) 0.043(5) Uani 1 1 d . U . . .
H19D H 0.8201 1.2285 0.2382 0.065 Uiso 1 1 calc R U . . .
H19E H 0.8323 1.2313 0.3202 0.065 Uiso 1 1 calc R U . . .
H19F H 0.7753 1.2270 0.2939 0.065 Uiso 1 1 calc R U . . .
C20 C 1.1886(5) 1.3735(10) 0.2915(8) 0.037(3) Uani 1 1 d . U . . .
C21 C 1.1905(6) 1.2845(11) 0.3173(9) 0.039(4) Uani 1 1 d . U . . .
H21D H 1.1764 1.2468 0.2817 0.058 Uiso 1 1 calc R U . . .
H21E H 1.2254 1.2686 0.3265 0.058 Uiso 1 1 calc R U . . .
H21F H 1.1709 1.2796 0.3605 0.058 Uiso 1 1 calc R U . . .
C22 C 1.2104(5) 1.4337(10) 0.3461(9) 0.047(4) Uani 1 1 d . U . . .
H22D H 1.2088 1.4917 0.3284 0.071 Uiso 1 1 calc R U . . .
H22E H 1.1909 1.4295 0.3894 0.071 Uiso 1 1 calc R U . . .
H22F H 1.2454 1.4185 0.3554 0.071 Uiso 1 1 calc R U . . .
C23 C 1.2222(5) 1.3819(9) 0.2250(8) 0.043(4) Uani 1 1 d . U . . .
H23D H 1.2211 1.4402 0.2080 0.064 Uiso 1 1 calc R U . . .
H23E H 1.2569 1.3670 0.2369 0.064 Uiso 1 1 calc R U . . .
H23F H 1.2098 1.3438 0.1885 0.064 Uiso 1 1 calc R U . . .
C24 C 0.8788(5) 1.6505(10) 0.1986(8) 0.031(4) Uani 1 1 d . . . . .
C25 C 0.8717(5) 1.7042(10) 0.2562(8) 0.032(4) Uani 1 1 d . . . . .
C26 C 0.8366(5) 1.7715(12) 0.2502(11) 0.052(5) Uani 1 1 d . . . . .
H26B H 0.8308 1.8085 0.2884 0.062 Uiso 1 1 calc R U . . .
C27 C 0.8104(6) 1.7826(11) 0.1861(12) 0.058(7) Uani 1 1 d . . . . .
H27B H 0.7879 1.8286 0.1806 0.069 Uiso 1 1 calc R U . . .
C28 C 0.8174(5) 1.7279(11) 0.1331(10) 0.046(5) Uani 1 1 d . . . . .
H28B H 0.7988 1.7361 0.0913 0.055 Uiso 1 1 calc R U . . .
C29 C 0.8501(5) 1.6607(10) 0.1361(9) 0.036(4) Uani 1 1 d . . . . .
C30 C 0.8540(5) 1.5969(11) 0.0769(8) 0.040(4) Uani 1 1 d . . . . .
H30B H 0.8820 1.5569 0.0878 0.048 Uiso 1 1 calc R U . . .
C31 C 0.8042(5) 1.5449(12) 0.0689(9) 0.055(5) Uani 1 1 d . . . . .
H31D H 0.8078 1.5044 0.0304 0.082 Uiso 1 1 calc R U . . .
H31E H 0.7973 1.5144 0.1124 0.082 Uiso 1 1 calc R U . . .
H31F H 0.7764 1.5833 0.0587 0.082 Uiso 1 1 calc R U . . .
C32 C 0.8657(6) 1.6420(11) 0.0045(9) 0.050(5) Uani 1 1 d . . . . .
H32D H 0.8680 1.5995 -0.0326 0.075 Uiso 1 1 calc R U . . .
H32E H 0.8388 1.6819 -0.0065 0.075 Uiso 1 1 calc R U . . .
H32F H 0.8976 1.6725 0.0080 0.075 Uiso 1 1 calc R U . . .
C33 C 0.8965(6) 1.6894(11) 0.3263(9) 0.049(5) Uani 1 1 d . . . . .
H33A H 0.9287 1.6594 0.3163 0.059 Uiso 1 1 calc R U . . .
C34 C 0.8648(9) 1.6285(15) 0.3739(10) 0.085(8) Uani 1 1 d . . . . .
H34D H 0.8820 1.6204 0.4187 0.127 Uiso 1 1 calc R U . . .
H34E H 0.8316 1.6532 0.3822 0.127 Uiso 1 1 calc R U . . .
H34F H 0.8609 1.5738 0.3505 0.127 Uiso 1 1 calc R U . . .
C35 C 0.9107(8) 1.7702(14) 0.3677(12) 0.093(8) Uani 1 1 d . . . . .
H35D H 0.9265 1.7542 0.4121 0.140 Uiso 1 1 calc R U . . .
H35E H 0.9343 1.8041 0.3401 0.140 Uiso 1 1 calc R U . . .
H35F H 0.8804 1.8033 0.3771 0.140 Uiso 1 1 calc R U . . .
C36 C 1.1089(5) 1.6575(10) 0.1930(8) 0.035(5) Uani 1 1 d . . . . .
C37 C 1.1188(5) 1.7069(9) 0.2517(8) 0.029(4) Uani 1 1 d . . . . .
C38 C 1.1544(6) 1.7751(11) 0.2442(11) 0.051(5) Uani 1 1 d . . . . .
H38B H 1.1631 1.8103 0.2826 0.061 Uiso 1 1 calc R U . . .
C39 C 1.1765(4) 1.7875(9) 0.1746(15) 0.049(5) Uani 1 1 d . . . . .
H39B H 1.1989 1.8332 0.1670 0.059 Uiso 1 1 calc R U . . .
C40 C 1.1654(5) 1.7355(11) 0.1216(9) 0.040(4) Uani 1 1 d . . . . .
H40B H 1.1806 1.7459 0.0775 0.048 Uiso 1 1 calc R U . . .
C41 C 1.1335(5) 1.6684(10) 0.1271(9) 0.034(4) Uani 1 1 d . . . . .
C42 C 1.1284(5) 1.6066(11) 0.0669(8) 0.041(4) Uani 1 1 d . . . . .
H42B H 1.0995 1.5682 0.0768 0.049 Uiso 1 1 calc R U . . .
C43 C 1.1760(5) 1.5533(11) 0.0612(8) 0.049(5) Uani 1 1 d . . . . .
H43D H 1.1727 1.5134 0.0223 0.073 Uiso 1 1 calc R U . . .
H43E H 1.2049 1.5903 0.0528 0.073 Uiso 1 1 calc R U . . .
H43F H 1.1811 1.5220 0.1048 0.073 Uiso 1 1 calc R U . . .
C44 C 1.1180(7) 1.6536(12) -0.0017(8) 0.054(5) Uani 1 1 d . . . . .
H44D H 1.1148 1.6127 -0.0400 0.081 Uiso 1 1 calc R U . . .
H44E H 1.0868 1.6858 0.0026 0.081 Uiso 1 1 calc R U . . .
H44F H 1.1458 1.6922 -0.0117 0.081 Uiso 1 1 calc R U . . .
C45 C 1.0949(6) 1.6881(11) 0.3225(9) 0.046(5) Uani 1 1 d . . . . .
H45B H 1.0774 1.6323 0.3193 0.055 Uiso 1 1 calc R U . . .
C46 C 1.1357(8) 1.6814(19) 0.3800(10) 0.119(11) Uani 1 1 d . . . . .
H46D H 1.1601 1.6380 0.3670 0.179 Uiso 1 1 calc R U . . .
H46E H 1.1528 1.7359 0.3848 0.179 Uiso 1 1 calc R U . . .
H46F H 1.1200 1.6663 0.4246 0.179 Uiso 1 1 calc R U . . .
C47 C 1.0561(8) 1.7547(13) 0.3403(12) 0.093(8) Uani 1 1 d . . . . .
H47D H 1.0410 1.7418 0.3859 0.140 Uiso 1 1 calc R U . . .
H47E H 1.0722 1.8102 0.3422 0.140 Uiso 1 1 calc R U . . .
H47F H 1.0298 1.7550 0.3044 0.140 Uiso 1 1 calc R U . . .
C48 C 0.9946(5) 1.5714(9) 0.0581(8) 0.037(4) Uani 1 1 d . . . . .
H48A H 0.9645 1.5942 0.0346 0.045 Uiso 1 1 calc R U . . .
H48B H 1.0234 1.5987 0.0343 0.045 Uiso 1 1 calc R U . . .
C49 C 1.0562(6) 1.3984(12) 0.0585(9) 0.045(5) Uani 1 1 d . . . . .
H49D H 1.0561 1.3978 0.1098 0.068 Uiso 1 1 calc R U . . .
H49E H 1.0552 1.3403 0.0409 0.068 Uiso 1 1 calc R U . . .
H49F H 1.0867 1.4262 0.0417 0.068 Uiso 1 1 calc R U . . .
C50 C 0.9998(6) 1.4589(11) -0.0718(8) 0.054(5) Uani 1 1 d . . . . .
H50A H 1.0013 1.4004 -0.0885 0.082 Uiso 1 1 calc R U . . .
H50B H 0.9697 1.4862 -0.0905 0.082 Uiso 1 1 calc R U . . .
H50C H 1.0296 1.4895 -0.0878 0.082 Uiso 1 1 calc R U . . .
C51 C 0.9402(7) 1.3974(13) 0.0535(10) 0.060(6) Uani 1 1 d . . . . .
H51D H 0.9382 1.3971 0.1046 0.089 Uiso 1 1 calc R U . . .
H51E H 0.9099 1.4237 0.0342 0.089 Uiso 1 1 calc R U . . .
H51F H 0.9428 1.3393 0.0363 0.089 Uiso 1 1 calc R U . . .
C52 C 0.9872(8) 1.7883(11) 0.0674(12) 0.069(6) Uani 1 1 d . . . . .
H52B H 0.9870 1.7576 0.0247 0.083 Uiso 1 1 calc R U . . .
C53 C 1.0306(8) 1.8054(13) 0.0971(14) 0.069(7) Uani 1 1 d . . . . .
H53B H 1.0609 1.7895 0.0744 0.082 Uiso 1 1 calc R U . . .
C54 C 1.0328(7) 1.8471(13) 0.162(2) 0.082(7) Uani 1 1 d . . . . .
H54B H 1.0640 1.8550 0.1853 0.099 Uiso 1 1 calc R U . . .
C55 C 0.9894(8) 1.8758(14) 0.1917(11) 0.085(8) Uani 1 1 d . . . . .
C56 C 0.9440(6) 1.8568(14) 0.1597(19) 0.089(8) Uani 1 1 d . . . . .
H56B H 0.9135 1.8735 0.1813 0.106 Uiso 1 1 calc R U . . .
C57 C 0.9427(8) 1.8129(13) 0.0955(12) 0.071(6) Uani 1 1 d . . . . .
H57B H 0.9118 1.8011 0.0727 0.085 Uiso 1 1 calc R U . . .
C58 C 0.9913(10) 1.9287(18) 0.2542(17) 0.135(11) Uani 1 1 d . . . . .
H58D H 0.9571 1.9436 0.2683 0.203 Uiso 1 1 calc R U . . .
H58E H 1.0077 1.8976 0.2922 0.203 Uiso 1 1 calc R U . . .
H58F H 1.0103 1.9802 0.2441 0.203 Uiso 1 1 calc R U . . .
B1 B 0.7482(6) 2.0028(12) 0.4743(8) 0.029(4) Uani 1 1 d . . . . .
C61 C 0.7229(5) 2.0848(11) 0.5166(8) 0.038(4) Uani 1 1 d . . . . .
C62 C 0.6861(5) 2.0732(11) 0.5667(8) 0.039(4) Uani 1 1 d . . . . .
C63 C 0.6595(5) 2.1385(13) 0.6012(8) 0.046(4) Uani 1 1 d . . . . .
C64 C 0.6679(6) 2.2176(11) 0.5836(9) 0.038(4) Uani 1 1 d . . . . .
C65 C 0.7033(6) 2.2370(12) 0.5329(9) 0.038(5) Uani 1 1 d . . . . .
C66 C 0.7277(5) 2.1704(11) 0.5000(8) 0.036(4) Uani 1 1 d . . . . .
C71 C 0.7966(5) 2.0263(9) 0.4242(8) 0.028(4) Uani 1 1 d . . . . .
C72 C 0.8353(5) 2.0744(11) 0.4515(7) 0.032(4) Uani 1 1 d . . . . .
C73 C 0.8789(5) 2.0981(10) 0.4161(9) 0.040(4) Uani 1 1 d . . . . .
C74 C 0.8826(6) 2.0711(11) 0.3472(9) 0.042(4) Uani 1 1 d . . . . .
C75 C 0.8483(6) 2.0181(10) 0.3185(8) 0.041(4) Uani 1 1 d . . . . .
C76 C 0.8049(6) 1.9993(10) 0.3569(9) 0.041(4) Uani 1 1 d . . . . .
C81 C 0.6986(5) 1.9671(10) 0.4291(8) 0.026(3) Uani 1 1 d . . . . .
C82 C 0.6801(5) 2.0122(10) 0.3733(8) 0.030(4) Uani 1 1 d . . . . .
C83 C 0.6374(6) 1.9933(10) 0.3356(8) 0.037(4) Uani 1 1 d . . . . .
C84 C 0.6099(5) 1.9250(10) 0.3538(7) 0.029(4) Uani 1 1 d . . . . .
C85 C 0.6266(6) 1.8766(10) 0.4076(8) 0.040(4) Uani 1 1 d . . . . .
C86 C 0.6692(6) 1.8993(10) 0.4470(8) 0.038(4) Uani 1 1 d . . . . .
C91 C 0.7728(5) 1.9309(11) 0.5263(8) 0.035(4) Uani 1 1 d . . . . .
C92 C 0.7879(5) 1.8534(10) 0.5043(7) 0.030(3) Uani 1 1 d . . . . .
C93 C 0.8153(5) 1.7971(10) 0.5430(9) 0.039(4) Uani 1 1 d . . . . .
C94 C 0.8284(6) 1.8145(11) 0.6080(9) 0.040(4) Uani 1 1 d . . . . .
C95 C 0.8154(7) 1.8882(13) 0.6380(10) 0.038(5) Uani 1 1 d . . . . .
C96 C 0.7871(5) 1.9461(10) 0.5982(8) 0.034(4) Uani 1 1 d . . . . .
F62 F 0.6744(3) 1.9910(6) 0.5868(5) 0.043(3) Uani 1 1 d . . . . .
F64A F 0.6242(3) 2.1165(6) 0.6498(4) 0.055(3) Uani 1 1 d . . . . .
F64 F 0.6421(3) 2.2796(6) 0.6160(5) 0.059(3) Uani 1 1 d . . . . .
F65 F 0.7116(3) 2.3168(6) 0.5140(5) 0.051(2) Uani 1 1 d . . . . .
F66 F 0.7610(3) 2.1957(6) 0.4491(5) 0.048(2) Uani 1 1 d . . . . .
F72 F 0.8328(3) 2.1019(5) 0.5181(5) 0.043(2) Uani 1 1 d . . . . .
F73 F 0.9148(3) 2.1453(6) 0.4443(5) 0.059(3) Uani 1 1 d . . . . .
F74 F 0.9252(3) 2.0901(6) 0.3104(5) 0.058(3) Uani 1 1 d . . . . .
F75 F 0.8524(4) 1.9894(7) 0.2522(6) 0.062(3) Uani 1 1 d . . . . .
F76 F 0.7712(3) 1.9506(6) 0.3225(4) 0.044(2) Uani 1 1 d . . . . .
F82 F 0.7043(3) 2.0852(5) 0.3545(4) 0.042(2) Uani 1 1 d . . . . .
F83 F 0.6222(3) 2.0439(6) 0.2818(5) 0.051(3) Uani 1 1 d . . . . .
F84 F 0.5686(3) 1.9051(5) 0.3172(4) 0.044(2) Uani 1 1 d . . . . .
F85 F 0.5996(3) 1.8067(6) 0.4292(5) 0.049(2) Uani 1 1 d . . . . .
F86 F 0.6811(3) 1.8458(5) 0.5004(4) 0.044(2) Uani 1 1 d . . . . .
F92 F 0.7778(3) 1.8332(5) 0.4370(4) 0.045(2) Uani 1 1 d . . . . .
F93 F 0.8283(4) 1.7227(7) 0.5145(6) 0.060(3) Uani 1 1 d . . . . .
F94 F 0.8564(3) 1.7599(6) 0.6474(5) 0.062(3) Uani 1 1 d . . . . .
F95 F 0.8260(4) 1.9095(8) 0.7044(6) 0.059(3) Uani 1 1 d . . . . .
F96 F 0.7754(3) 2.0213(6) 0.6310(4) 0.048(2) Uani 1 1 d . . . . .

loop_
_atom_site_aniso_label
_atom_site_aniso_U_11
_atom_site_aniso_U_22
_atom_site_aniso_U_33
_atom_site_aniso_U_23
_atom_site_aniso_U_13
_atom_site_aniso_U_12
U1 0.0201(2) 0.0318(3) 0.0384(2) 0.0066(5) 0.0004(7) -0.0004(2)
Si1 0.040(3) 0.053(3) 0.040(2) 0.002(2) -0.002(2) -0.004(2)
O1 0.010(4) 0.026(5) 0.035(5) 0.000(4) 0.004(4) 0.002(4)
N1 0.022(6) 0.029(7) 0.033(6) -0.005(6) -0.009(5) 0.010(5)
N2 0.016(6) 0.030(7) 0.039(7) 0.008(6) 0.001(5) 0.002(5)
C1 0.009(4) 0.035(7) 0.047(9) 0.012(6) 0.002(4) -0.007(4)
C2 0.013(4) 0.035(6) 0.037(7) 0.008(5) -0.002(4) -0.003(4)
C3 0.022(5) 0.037(7) 0.024(8) 0.005(5) 0.005(5) 0.003(4)
C4 0.016(5) 0.029(7) 0.014(6) -0.001(5) 0.003(4) 0.002(4)
C5 0.009(5) 0.031(7) 0.033(8) 0.003(6) 0.003(5) 0.000(4)
C6 0.013(5) 0.039(7) 0.032(8) 0.003(6) 0.005(5) -0.001(4)
C7 0.009(4) 0.042(7) 0.033(7) 0.008(5) 0.010(4) 0.003(4)
C8 0.012(4) 0.041(7) 0.033(7) 0.007(6) 0.003(4) 0.004(4)
C9 0.006(5) 0.032(5) 0.054(6) 0.006(5) 0.001(4) 0.003(4)
C10 0.005(4) 0.031(6) 0.031(8) 0.004(5) 0.000(4) -0.002(4)
C11 0.014(5) 0.029(6) 0.028(8) 0.000(5) 0.002(5) -0.002(4)
C12 0.012(5) 0.036(6) 0.036(8) 0.003(5) 0.001(5) 0.001(4)
C13 0.004(5) 0.037(6) 0.029(8) 0.006(5) -0.001(4) 0.001(4)
C14 0.012(7) 0.033(7) 0.063(8) 0.004(6) -0.002(6) -0.005(5)
C15 0.009(7) 0.033(8) 0.053(6) 0.009(5) -0.002(5) -0.006(6)
C16 0.014(5) 0.043(7) 0.048(7) 0.018(6) 0.001(4) -0.006(5)
C17 0.032(8) 0.059(11) 0.054(7) 0.011(7) 0.009(6) -0.001(7)
C18 0.022(6) 0.039(9) 0.053(8) 0.012(7) -0.009(5) -0.004(6)
C19 0.008(8) 0.043(7) 0.079(12) 0.023(7) -0.009(8) -0.003(6)
C20 0.011(5) 0.043(7) 0.056(7) 0.011(6) 0.002(4) 0.000(5)
C21 0.016(8) 0.050(8) 0.050(10) 0.013(7) 0.003(7) 0.000(6)
C22 0.022(7) 0.051(9) 0.069(9) 0.004(7) -0.010(6) 0.006(6)
C23 0.019(7) 0.047(11) 0.063(8) 0.009(7) 0.008(6) -0.003(6)
C24 0.019(8) 0.029(10) 0.045(9) -0.005(8) -0.001(6) 0.007(7)
C25 0.009(7) 0.034(10) 0.054(11) -0.011(9) -0.011(7) 0.001(6)
C26 0.022(9) 0.051(13) 0.083(14) -0.016(11) 0.004(9) 0.001(8)
C27 0.035(9) 0.034(11) 0.10(2) 0.014(12) -0.004(11) 0.017(8)
C28 0.016(8) 0.046(12) 0.076(13) 0.029(11) -0.008(8) 0.004(8)
C29 0.019(8) 0.031(11) 0.057(10) 0.011(8) -0.004(8) -0.001(8)
C30 0.020(8) 0.062(12) 0.038(9) 0.016(9) -0.003(7) 0.008(8)
C31 0.038(10) 0.077(15) 0.048(11) 0.015(10) -0.007(8) -0.006(9)
C32 0.034(10) 0.050(12) 0.066(13) 0.019(11) -0.010(9) -0.007(9)
C33 0.035(10) 0.053(13) 0.058(12) -0.014(10) 0.013(9) 0.020(9)
C34 0.113(19) 0.10(2) 0.046(13) 0.004(13) -0.016(13) -0.027(15)
C35 0.074(15) 0.09(2) 0.11(2) -0.041(16) 0.002(14) -0.009(13)
C36 0.012(7) 0.037(11) 0.054(13) 0.006(8) 0.000(6) 0.004(7)
C37 0.021(8) 0.017(9) 0.048(10) -0.004(8) -0.005(7) 0.001(6)
C38 0.040(10) 0.028(12) 0.084(15) -0.009(10) -0.021(10) 0.008(8)
C39 0.021(7) 0.034(9) 0.092(14) 0.014(15) 0.027(14) -0.001(6)
C40 0.017(8) 0.048(13) 0.055(12) 0.009(10) 0.004(8) -0.003(8)
C41 0.023(9) 0.031(11) 0.047(11) -0.002(9) -0.001(8) -0.007(8)
C42 0.029(9) 0.058(12) 0.037(10) 0.007(9) 0.009(7) 0.000(8)
C43 0.040(10) 0.056(13) 0.050(11) 0.005(9) 0.016(8) 0.012(9)
C44 0.041(11) 0.084(17) 0.036(11) 0.001(11) -0.005(8) 0.021(10)
C45 0.026(9) 0.051(13) 0.061(12) -0.017(10) 0.014(8) 0.005(8)
C46 0.082(17) 0.24(4) 0.032(12) -0.008(16) -0.010(11) -0.053(19)
C47 0.090(16) 0.068(16) 0.122(19) -0.010(14) 0.061(15) 0.007(13)
C48 0.018(7) 0.046(10) 0.049(9) 0.019(8) -0.005(7) -0.007(7)
C49 0.024(10) 0.065(14) 0.046(11) -0.015(10) 0.002(8) -0.006(9)
C50 0.047(11) 0.064(12) 0.052(10) 0.003(9) 0.000(8) -0.016(10)
C51 0.048(12) 0.069(16) 0.062(14) 0.004(12) 0.000(10) -0.013(10)
C52 0.068(15) 0.036(12) 0.104(17) 0.000(11) 0.004(14) 0.000(11)
C53 0.043(12) 0.054(15) 0.109(19) 0.038(14) 0.027(13) 0.017(11)
C54 0.053(11) 0.074(14) 0.12(2) 0.00(2) 0.00(2) -0.012(10)
C55 0.062(13) 0.107(18) 0.09(2) -0.032(13) -0.005(11) 0.025(12)
C56 0.039(10) 0.102(16) 0.13(2) -0.02(2) -0.005(15) -0.014(11)
C57 0.080(16) 0.050(14) 0.083(16) -0.001(12) -0.013(13) -0.018(12)
C58 0.13(2) 0.13(3) 0.15(3) -0.06(2) -0.01(2) 0.03(2)
B1 0.028(9) 0.024(9) 0.037(9) 0.001(10) 0.004(8) -0.006(8)
C61 0.028(9) 0.041(12) 0.047(10) 0.002(9) -0.009(7) -0.007(8)
C62 0.033(9) 0.047(12) 0.036(10) 0.004(9) -0.001(7) -0.010(8)
C63 0.023(8) 0.064(14) 0.052(11) 0.003(11) 0.001(7) 0.008(10)
C64 0.027(9) 0.029(11) 0.057(12) -0.007(9) -0.004(8) -0.002(8)
C65 0.029(10) 0.047(13) 0.037(10) -0.004(9) -0.012(8) -0.002(9)
C66 0.029(9) 0.040(11) 0.039(10) -0.001(8) -0.011(7) 0.004(7)
C71 0.031(9) 0.017(9) 0.036(10) 0.012(8) 0.000(7) 0.001(7)
C72 0.027(8) 0.046(11) 0.024(8) -0.005(8) -0.003(6) -0.003(8)
C73 0.026(9) 0.028(10) 0.065(12) 0.007(9) -0.007(8) 0.000(7)
C74 0.039(10) 0.039(12) 0.048(11) 0.016(9) 0.013(8) -0.005(8)
C75 0.057(11) 0.039(11) 0.026(9) -0.013(8) 0.013(8) 0.001(9)
C76 0.045(11) 0.027(11) 0.053(12) -0.006(9) -0.004(9) 0.000(8)
C81 0.020(8) 0.022(9) 0.037(9) -0.001(8) -0.001(6) 0.000(7)
C82 0.031(9) 0.021(10) 0.038(10) 0.007(8) -0.004(7) -0.008(7)
C83 0.046(10) 0.027(10) 0.040(10) 0.009(8) -0.014(8) 0.002(8)
C84 0.032(8) 0.029(10) 0.026(8) -0.004(8) -0.019(6) -0.008(7)
C85 0.049(10) 0.027(11) 0.044(10) -0.013(8) 0.004(8) -0.011(8)
C86 0.040(9) 0.034(10) 0.038(10) 0.001(8) -0.002(7) 0.002(8)
C91 0.029(9) 0.043(11) 0.034(9) 0.008(8) 0.001(7) -0.006(8)
C92 0.032(8) 0.027(10) 0.032(8) 0.001(8) 0.001(6) -0.003(8)
C93 0.023(8) 0.034(11) 0.060(12) -0.009(9) 0.020(8) 0.007(7)
C94 0.044(10) 0.041(12) 0.035(10) 0.006(9) -0.005(8) 0.007(8)
C95 0.034(10) 0.048(13) 0.032(9) 0.001(9) -0.012(8) -0.002(9)
C96 0.027(8) 0.036(11) 0.039(9) 0.012(8) 0.000(7) -0.007(7)
F62 0.046(6) 0.041(6) 0.042(5) -0.003(5) 0.011(5) -0.006(5)
F64A 0.046(5) 0.073(8) 0.045(7) -0.004(5) 0.010(4) 0.014(4)
F64 0.049(6) 0.057(7) 0.073(7) -0.015(6) -0.001(5) 0.018(5)
F65 0.058(6) 0.030(6) 0.063(7) 0.001(6) -0.012(5) 0.014(5)
F66 0.047(6) 0.045(6) 0.052(6) 0.004(5) 0.003(5) -0.003(4)
F72 0.033(5) 0.048(6) 0.050(6) -0.008(5) -0.003(4) -0.005(4)
F73 0.031(5) 0.064(7) 0.081(7) -0.016(6) 0.006(4) -0.022(5)
F74 0.044(5) 0.042(6) 0.088(7) 0.006(6) 0.037(5) -0.012(5)
F75 0.054(7) 0.068(8) 0.065(7) -0.006(6) 0.022(6) -0.013(6)
F76 0.045(6) 0.049(6) 0.037(5) -0.007(5) -0.003(4) -0.008(5)
F82 0.039(5) 0.034(6) 0.052(6) 0.011(5) -0.005(4) -0.009(4)
F83 0.046(5) 0.047(6) 0.062(6) 0.015(5) -0.017(5) -0.012(5)
F84 0.040(5) 0.039(6) 0.054(6) 0.009(5) -0.019(4) -0.015(4)
F85 0.038(5) 0.047(6) 0.061(6) 0.004(5) -0.009(4) -0.017(5)
F86 0.037(5) 0.054(7) 0.042(5) 0.012(5) -0.008(4) -0.014(4)
F92 0.054(5) 0.039(6) 0.041(5) 0.004(4) 0.000(4) 0.006(4)
F93 0.067(7) 0.054(7) 0.061(7) 0.006(6) 0.003(6) 0.022(6)
F94 0.047(5) 0.071(7) 0.069(8) 0.026(5) -0.003(4) 0.006(5)
F95 0.077(8) 0.061(8) 0.040(6) 0.001(6) -0.015(6) -0.003(6)
F96 0.055(6) 0.047(7) 0.041(5) -0.011(5) -0.015(4) 0.000(5)

loop_
_atom_type_symbol
_atom_type_description
_atom_type_scat_dispersion_real
_atom_type_scat_dispersion_imag
_atom_type_scat_source
C C 0.0033 0.0016 'International Tables Vol C Tables 4.2.6.8 and 6.1.1.4'
H H 0.0000 0.0000 'International Tables Vol C Tables 4.2.6.8 and 6.1.1.4'
B B 0.0013 0.0007 'International Tables Vol C Tables 4.2.6.8 and 6.1.1.4'
F F 0.0171 0.0103 'International Tables Vol C Tables 4.2.6.8 and 6.1.1.4'
N N 0.0061 0.0033 'International Tables Vol C Tables 4.2.6.8 and 6.1.1.4'
O O 0.0106 0.0060 'International Tables Vol C Tables 4.2.6.8 and 6.1.1.4'
Si Si 0.0817 0.0704 'International Tables Vol C Tables 4.2.6.8 and 6.1.1.4'
U U -9.6767 9.6646 'International Tables Vol C Tables 4.2.6.8 and 6.1.1.4'

loop_
_geom_angle_atom_site_label_1
_geom_angle_atom_site_label_2
_geom_angle_atom_site_label_3
_geom_angle
_geom_angle_site_symmetry_1
_geom_angle_site_symmetry_3
_geom_angle_publ_flag
N2 U1 N1 128.0(4) . . ?
N2 U1 C48 94.1(4) . . ?
N1 U1 C48 96.1(4) . . ?
N2 U1 O1 64.7(3) . . ?
N1 U1 O1 64.8(3) . . ?
C48 U1 O1 88.8(4) . . ?
C50 Si1 C48 110.3(7) . . ?
C50 Si1 C51 108.0(8) . . ?
C48 Si1 C51 110.9(8) . . ?
C50 Si1 C49 107.5(8) . . ?
C48 Si1 C49 113.0(7) . . ?
C51 Si1 C49 106.8(8) . . ?
C11 O1 C12 114.2(9) . . ?
C11 O1 U1 121.8(7) . . ?
C12 O1 U1 124.0(7) . . ?
C4 N1 C24 118.2(11) . . ?
C4 N1 U1 128.0(8) . . ?
C24 N1 U1 113.7(9) . . ?
C5 N2 C36 115.7(10) . . ?
C5 N2 U1 128.8(8) . . ?
C36 N2 U1 115.3(8) . . ?
C2 C1 C10 120.6(13) . . ?
C2 C1 H1A 119.7 . . ?
C10 C1 H1A 119.7 . . ?
C3 C2 C1 119.0(12) . . ?
C3 C2 C16 121.7(12) . . ?
C1 C2 C16 119.3(12) . . ?
C4 C3 C2 121.2(13) . . ?
C4 C3 H3A 119.4 . . ?
C2 C3 H3A 119.4 . . ?
C3 C4 C11 117.7(13) . . ?
C3 C4 N1 128.5(12) . . ?
C11 C4 N1 113.7(11) . . ?
C6 C5 N2 129.9(12) . . ?
C6 C5 C12 115.2(13) . . ?
N2 C5 C12 114.8(11) . . ?
C5 C6 C7 122.2(12) . . ?
C5 C6 H6A 118.9 . . ?
C7 C6 H6A 118.9 . . ?
C6 C7 C8 118.5(12) . . ?
C6 C7 C20 119.8(12) . . ?
C8 C7 C20 121.6(12) . . ?
C7 C8 C13 122.0(14) . . ?
C7 C8 H8B 119.0 . . ?
C13 C8 H8B 119.0 . . ?
C14 C9 C13 110.0(11) . . ?
C14 C9 C15 113.1(12) . . ?
C13 C9 C15 107.8(11) . . ?
C14 C9 C10 110.5(11) . . ?
C13 C9 C10 106.5(11) . . ?
C15 C9 C10 108.7(11) . . ?
C11 C10 C1 116.0(13) . . ?
C11 C10 C9 124.6(12) . . ?
C1 C10 C9 119.2(13) . . ?
C10 C11 C4 125.3(13) . . ?
C10 C11 O1 123.5(12) . . ?
C4 C11 O1 111.2(12) . . ?
C13 C12 O1 124.6(12) . . ?
C13 C12 C5 127.7(13) . . ?
O1 C12 C5 107.5(12) . . ?
C12 C13 C8 114.1(13) . . ?
C12 C13 C9 125.2(13) . . ?
C8 C13 C9 120.2(14) . . ?
C9 C14 H14D 109.5 . . ?
C9 C14 H14E 109.5 . . ?
H14D C14 H14E 109.5 . . ?
C9 C14 H14F 109.5 . . ?
H14D C14 H14F 109.5 . . ?
H14E C14 H14F 109.5 . . ?
C9 C15 H15D 109.5 . . ?
C9 C15 H15E 109.5 . . ?
H15D C15 H15E 109.5 . . ?
C9 C15 H15F 109.5 . . ?
H15D C15 H15F 109.5 . . ?
H15E C15 H15F 109.5 . . ?
C17 C16 C2 108.2(13) . . ?
C17 C16 C18 109.5(12) . . ?
C2 C16 C18 109.9(11) . . ?
C17 C16 C19 110.3(13) . . ?
C2 C16 C19 112.3(12) . . ?
C18 C16 C19 106.6(12) . . ?
C16 C17 H17D 109.5 . . ?
C16 C17 H17E 109.5 . . ?
H17D C17 H17E 109.5 . . ?
C16 C17 H17F 109.5 . . ?
H17D C17 H17F 109.5 . . ?
H17E C17 H17F 109.5 . . ?
C16 C18 H18D 109.5 . . ?
C16 C18 H18E 109.5 . . ?
H18D C18 H18E 109.5 . . ?
C16 C18 H18F 109.5 . . ?
H18D C18 H18F 109.5 . . ?
H18E C18 H18F 109.5 . . ?
C16 C19 H19D 109.5 . . ?
C16 C19 H19E 109.5 . . ?
H19D C19 H19E 109.5 . . ?
C16 C19 H19F 109.5 . . ?
H19D C19 H19F 109.5 . . ?
H19E C19 H19F 109.5 . . ?
C21 C20 C22 110.6(13) . . ?
C21 C20 C7 113.7(12) . . ?
C22 C20 C7 109.5(12) . . ?
C21 C20 C23 109.2(13) . . ?
C22 C20 C23 106.5(11) . . ?
C7 C20 C23 107.0(11) . . ?
C20 C21 H21D 109.5 . . ?
C20 C21 H21E 109.5 . . ?
H21D C21 H21E 109.5 . . ?
C20 C21 H21F 109.5 . . ?
H21D C21 H21F 109.5 . . ?
H21E C21 H21F 109.5 . . ?
C20 C22 H22D 109.5 . . ?
C20 C22 H22E 109.5 . . ?
H22D C22 H22E 109.5 . . ?
C20 C22 H22F 109.5 . . ?
H22D C22 H22F 109.5 . . ?
H22E C22 H22F 109.5 . . ?
C20 C23 H23D 109.5 . . ?
C20 C23 H23E 109.5 . . ?
H23D C23 H23E 109.5 . . ?
C20 C23 H23F 109.5 . . ?
H23D C23 H23F 109.5 . . ?
H23E C23 H23F 109.5 . . ?
C25 C24 C29 121.1(13) . . ?
C25 C24 N1 119.0(12) . . ?
C29 C24 N1 119.7(13) . . ?
C24 C25 C26 118.6(15) . . ?
C24 C25 C33 122.8(13) . . ?
C26 C25 C33 118.4(15) . . ?
C27 C26 C25 119.0(17) . . ?
C27 C26 H26B 120.5 . . ?
C25 C26 H26B 120.5 . . ?
C28 C27 C26 120.1(15) . . ?
C28 C27 H27B 120.0 . . ?
C26 C27 H27B 120.0 . . ?
C27 C28 C29 123.6(16) . . ?
C27 C28 H28B 118.2 . . ?
C29 C28 H28B 118.2 . . ?
C28 C29 C24 117.5(16) . . ?
C28 C29 C30 121.7(15) . . ?
C24 C29 C30 120.7(13) . . ?
C29 C30 C31 111.4(12) . . ?
C29 C30 C32 111.3(14) . . ?
C31 C30 C32 108.5(12) . . ?
C29 C30 H30B 108.6 . . ?
C31 C30 H30B 108.6 . . ?
C32 C30 H30B 108.6 . . ?
C30 C31 H31D 109.5 . . ?
C30 C31 H31E 109.5 . . ?
H31D C31 H31E 109.5 . . ?
C30 C31 H31F 109.5 . . ?
H31D C31 H31F 109.5 . . ?
H31E C31 H31F 109.5 . . ?
C30 C32 H32D 109.5 . . ?
C30 C32 H32E 109.5 . . ?
H32D C32 H32E 109.5 . . ?
C30 C32 H32F 109.5 . . ?
H32D C32 H32F 109.5 . . ?
H32E C32 H32F 109.5 . . ?
C25 C33 C35 115.5(16) . . ?
C25 C33 C34 111.9(14) . . ?
C35 C33 C34 110.0(15) . . ?
C25 C33 H33A 106.3 . . ?
C35 C33 H33A 106.3 . . ?
C34 C33 H33A 106.3 . . ?
C33 C34 H34D 109.5 . . ?
C33 C34 H34E 109.5 . . ?
H34D C34 H34E 109.5 . . ?
C33 C34 H34F 109.5 . . ?
H34D C34 H34F 109.5 . . ?
H34E C34 H34F 109.5 . . ?
C33 C35 H35D 109.5 . . ?
C33 C35 H35E 109.5 . . ?
H35D C35 H35E 109.5 . . ?
C33 C35 H35F 109.5 . . ?
H35D C35 H35F 109.5 . . ?
H35E C35 H35F 109.5 . . ?
C37 C36 C41 123.7(14) . . ?
C37 C36 N2 117.8(12) . . ?
C41 C36 N2 118.4(12) . . ?
C36 C37 C38 117.7(15) . . ?
C36 C37 C45 121.7(13) . . ?
C38 C37 C45 120.5(15) . . ?
C37 C38 C39 117.0(16) . . ?
C37 C38 H38B 121.5 . . ?
C39 C38 H38B 121.5 . . ?
C40 C39 C38 121.0(14) . . ?
C40 C39 H39B 119.5 . . ?
C38 C39 H39B 119.5 . . ?
C39 C40 C41 124.0(16) . . ?
C39 C40 H40B 118.0 . . ?
C41 C40 H40B 118.0 . . ?
C40 C41 C36 116.6(15) . . ?
C40 C41 C42 120.0(15) . . ?
C36 C41 C42 123.3(13) . . ?
C41 C42 C43 109.6(13) . . ?
C41 C42 C44 110.6(14) . . ?
C43 C42 C44 110.9(13) . . ?
C41 C42 H42B 108.6 . . ?
C43 C42 H42B 108.6 . . ?
C44 C42 H42B 108.6 . . ?
C42 C43 H43D 109.5 . . ?
C42 C43 H43E 109.5 . . ?
H43D C43 H43E 109.5 . . ?
C42 C43 H43F 109.5 . . ?
H43D C43 H43F 109.5 . . ?
H43E C43 H43F 109.5 . . ?
C42 C44 H44D 109.5 . . ?
C42 C44 H44E 109.5 . . ?
H44D C44 H44E 109.5 . . ?
C42 C44 H44F 109.5 . . ?
H44D C44 H44F 109.5 . . ?
H44E C44 H44F 109.5 . . ?
C47 C45 C37 110.3(16) . . ?
C47 C45 C46 111.5(18) . . ?
C37 C45 C46 110.5(13) . . ?
C47 C45 H45B 108.1 . . ?
C37 C45 H45B 108.1 . . ?
C46 C45 H45B 108.1 . . ?
C45 C46 H46D 109.5 . . ?
C45 C46 H46E 109.5 . . ?
H46D C46 H46E 109.5 . . ?
C45 C46 H46F 109.5 . . ?
H46D C46 H46F 109.5 . . ?
H46E C46 H46F 109.5 . . ?
C45 C47 H47D 109.5 . . ?
C45 C47 H47E 109.5 . . ?
H47D C47 H47E 109.5 . . ?
C45 C47 H47F 109.5 . . ?
H47D C47 H47F 109.5 . . ?
H47E C47 H47F 109.5 . . ?
Si1 C48 U1 136.8(7) . . ?
Si1 C48 H48A 102.9 . . ?
U1 C48 H48A 102.9 . . ?
Si1 C48 H48B 102.9 . . ?
U1 C48 H48B 102.9 . . ?
H48A C48 H48B 105.1 . . ?
Si1 C49 H49D 109.5 . . ?
Si1 C49 H49E 109.5 . . ?
H49D C49 H49E 109.5 . . ?
Si1 C49 H49F 109.5 . . ?
H49D C49 H49F 109.5 . . ?
H49E C49 H49F 109.5 . . ?
Si1 C50 H50A 109.5 . . ?
Si1 C50 H50B 109.5 . . ?
H50A C50 H50B 109.5 . . ?
Si1 C50 H50C 109.5 . . ?
H50A C50 H50C 109.5 . . ?
H50B C50 H50C 109.5 . . ?
Si1 C51 H51D 109.5 . . ?
Si1 C51 H51E 109.5 . . ?
H51D C51 H51E 109.5 . . ?
Si1 C51 H51F 109.5 . . ?
H51D C51 H51F 109.5 . . ?
H51E C51 H51F 109.5 . . ?
C53 C52 C57 122(2) . . ?
C53 C52 H52B 118.8 . . ?
C57 C52 H52B 118.8 . . ?
C52 C53 C54 121(2) . . ?
C52 C53 H53B 119.6 . . ?
C54 C53 H53B 119.6 . . ?
C55 C54 C53 119(2) . . ?
C55 C54 H54B 120.5 . . ?
C53 C54 H54B 120.5 . . ?
C54 C55 C56 119(2) . . ?
C54 C55 C58 120(2) . . ?
C56 C55 C58 121(2) . . ?
C55 C56 C57 121(2) . . ?
C55 C56 H56B 119.6 . . ?
C57 C56 H56B 119.6 . . ?
C52 C57 C56 118(2) . . ?
C52 C57 H57B 121.2 . . ?
C56 C57 H57B 121.2 . . ?
C55 C58 H58D 109.5 . . ?
C55 C58 H58E 109.5 . . ?
H58D C58 H58E 109.5 . . ?
C55 C58 H58F 109.5 . . ?
H58D C58 H58F 109.5 . . ?
H58E C58 H58F 109.5 . . ?
C91 B1 C71 101.3(11) . . ?
C91 B1 C61 113.9(12) . . ?
C71 B1 C61 115.0(13) . . ?
C91 B1 C81 113.0(13) . . ?
C71 B1 C81 113.2(12) . . ?
C61 B1 C81 101.1(11) . . ?
C62 C61 C66 110.6(15) . . ?
C62 C61 B1 121.2(14) . . ?
C66 C61 B1 127.2(14) . . ?
C61 C62 F62 118.3(15) . . ?
C61 C62 C63 125.5(16) . . ?
F62 C62 C63 116.2(14) . . ?
C64 C63 F64A 122.3(16) . . ?
C64 C63 C62 119.3(15) . . ?
F64A C63 C62 118.4(17) . . ?
C63 C64 F64 119.2(16) . . ?
C63 C64 C65 120.4(16) . . ?
F64 C64 C65 120.5(16) . . ?
F65 C65 C64 120.8(16) . . ?
F65 C65 C66 121.2(15) . . ?
C64 C65 C66 117.9(17) . . ?
F66 C66 C65 113.6(15) . . ?
F66 C66 C61 120.2(14) . . ?
C65 C66 C61 126.1(16) . . ?
C76 C71 C72 113.9(13) . . ?
C76 C71 B1 126.9(14) . . ?
C72 C71 B1 119.1(14) . . ?
F72 C72 C71 119.9(13) . . ?
F72 C72 C73 114.3(13) . . ?
C71 C72 C73 125.8(14) . . ?
F73 C73 C74 120.6(14) . . ?
F73 C73 C72 123.6(15) . . ?
C74 C73 C72 115.8(14) . . ?
C75 C74 F74 119.1(16) . . ?
C75 C74 C73 121.8(14) . . ?
F74 C74 C73 118.6(15) . . ?
F75 C75 C74 122.2(15) . . ?
F75 C75 C76 119.0(15) . . ?
C74 C75 C76 118.4(15) . . ?
F76 C76 C71 121.6(14) . . ?
F76 C76 C75 114.6(14) . . ?
C71 C76 C75 123.8(15) . . ?
C86 C81 C82 113.3(13) . . ?
C86 C81 B1 125.8(14) . . ?
C82 C81 B1 120.5(14) . . ?
F82 C82 C81 118.2(13) . . ?
F82 C82 C83 115.8(13) . . ?
C81 C82 C83 126.0(14) . . ?
C84 C83 F83 120.0(13) . . ?
C84 C83 C82 119.2(13) . . ?
F83 C83 C82 120.7(14) . . ?
F84 C84 C83 120.0(13) . . ?
F84 C84 C85 122.1(14) . . ?
C83 C84 C85 117.9(13) . . ?
C84 C85 F85 120.5(14) . . ?
C84 C85 C86 121.6(14) . . ?
F85 C85 C86 117.7(14) . . ?
F86 C86 C81 122.8(13) . . ?
F86 C86 C85 115.2(14) . . ?
C81 C86 C85 121.8(15) . . ?
C92 C91 C96 111.5(14) . . ?
C92 C91 B1 123.7(14) . . ?
C96 C91 B1 124.3(14) . . ?
F92 C92 C91 116.8(13) . . ?
F92 C92 C93 117.7(14) . . ?
C91 C92 C93 125.3(14) . . ?
C94 C93 F93 119.7(16) . . ?
C94 C93 C92 121.0(15) . . ?
F93 C93 C92 119.3(15) . . ?
C93 C94 C95 120.8(16) . . ?
C93 C94 F94 122.1(16) . . ?
C95 C94 F94 117.1(15) . . ?
F95 C95 C94 124.4(18) . . ?
F95 C95 C96 117(2) . . ?
C94 C95 C96 118.2(17) . . ?
F96 C96 C95 116.0(14) . . ?
F96 C96 C91 120.9(13) . . ?
C95 C96 C91 123.0(16) . . ?

loop_
_geom_bond_atom_site_label_1
_geom_bond_atom_site_label_2
_geom_bond_distance
_geom_bond_site_symmetry_2
_geom_bond_publ_flag
U1 N2 2.207(10) . ?
U1 N1 2.221(11) . ?
U1 C48 2.355(15) . ?
U1 O1 2.417(9) . ?
Si1 C50 1.848(16) . ?
Si1 C48 1.880(16) . ?
Si1 C51 1.904(18) . ?
Si1 C49 1.950(18) . ?
O1 C11 1.434(14) . ?
O1 C12 1.440(15) . ?
N1 C4 1.435(16) . ?
N1 C24 1.458(17) . ?
N2 C5 1.423(16) . ?
N2 C36 1.481(18) . ?
C1 C2 1.413(18) . ?
C1 C10 1.425(19) . ?
C1 H1A 0.9500 . ?
C2 C3 1.385(19) . ?
C2 C16 1.542(18) . ?
C3 C4 1.364(17) . ?
C3 H3A 0.9500 . ?
C4 C11 1.396(17) . ?
C5 C6 1.365(17) . ?
C5 C12 1.447(18) . ?
C6 C7 1.393(19) . ?
C6 H6A 0.9500 . ?
C7 C8 1.412(18) . ?
C7 C20 1.543(18) . ?
C8 C13 1.439(18) . ?
C8 H8B 0.9500 . ?
C9 C14 1.48(2) . ?
C9 C13 1.523(19) . ?
C9 C15 1.53(2) . ?
C9 C10 1.560(18) . ?
C10 C11 1.340(19) . ?
C12 C13 1.32(2) . ?
C14 H14D 0.9800 . ?
C14 H14E 0.9800 . ?
C14 H14F 0.9800 . ?
C15 H15D 0.9800 . ?
C15 H15E 0.9800 . ?
C15 H15F 0.9800 . ?
C16 C17 1.52(2) . ?
C16 C18 1.573(18) . ?
C16 C19 1.58(2) . ?
C17 H17D 0.9800 . ?
C17 H17E 0.9800 . ?
C17 H17F 0.9800 . ?
C18 H18D 0.9800 . ?
C18 H18E 0.9800 . ?
C18 H18F 0.9800 . ?
C19 H19D 0.9800 . ?
C19 H19E 0.9800 . ?
C19 H19F 0.9800 . ?
C20 C21 1.50(2) . ?
C20 C22 1.53(2) . ?
C20 C23 1.562(19) . ?
C21 H21D 0.9800 . ?
C21 H21E 0.9800 . ?
C21 H21F 0.9800 . ?
C22 H22D 0.9800 . ?
C22 H22E 0.9800 . ?
C22 H22F 0.9800 . ?
C23 H23D 0.9800 . ?
C23 H23E 0.9800 . ?
C23 H23F 0.9800 . ?
C24 C25 1.404(19) . ?
C24 C29 1.428(19) . ?
C25 C26 1.42(2) . ?
C25 C33 1.51(2) . ?
C26 C27 1.42(3) . ?
C26 H26B 0.9500 . ?
C27 C28 1.35(2) . ?
C27 H27B 0.9500 . ?
C28 C29 1.38(2) . ?
C28 H28B 0.9500 . ?
C29 C30 1.52(2) . ?
C30 C31 1.57(2) . ?
C30 C32 1.59(2) . ?
C30 H30B 1.0000 . ?
C31 H31D 0.9800 . ?
C31 H31E 0.9800 . ?
C31 H31F 0.9800 . ?
C32 H32D 0.9800 . ?
C32 H32E 0.9800 . ?
C32 H32F 0.9800 . ?
C33 C35 1.55(2) . ?
C33 C34 1.57(3) . ?
C33 H33A 1.0000 . ?
C34 H34D 0.9800 . ?
C34 H34E 0.9800 . ?
C34 H34F 0.9800 . ?
C35 H35D 0.9800 . ?
C35 H35E 0.9800 . ?
C35 H35F 0.9800 . ?
C36 C37 1.394(19) . ?
C36 C41 1.43(2) . ?
C37 C38 1.45(2) . ?
C37 C45 1.53(2) . ?
C38 C39 1.47(3) . ?
C38 H38B 0.9500 . ?
C39 C40 1.34(2) . ?
C39 H39B 0.9500 . ?
C40 C41 1.36(2) . ?
C40 H40B 0.9500 . ?
C41 C42 1.52(2) . ?
C42 C43 1.53(2) . ?
C42 C44 1.53(2) . ?
C42 H42B 1.0000 . ?
C43 H43D 0.9800 . ?
C43 H43E 0.9800 . ?
C43 H43F 0.9800 . ?
C44 H44D 0.9800 . ?
C44 H44E 0.9800 . ?
C44 H44F 0.9800 . ?
C45 C47 1.52(2) . ?
C45 C46 1.55(2) . ?
C45 H45B 1.0000 . ?
C46 H46D 0.9800 . ?
C46 H46E 0.9800 . ?
C46 H46F 0.9800 . ?
C47 H47D 0.9800 . ?
C47 H47E 0.9800 . ?
C47 H47F 0.9800 . ?
C48 H48A 0.9900 . ?
C48 H48B 0.9900 . ?
C49 H49D 0.9800 . ?
C49 H49E 0.9800 . ?
C49 H49F 0.9800 . ?
C50 H50A 0.9800 . ?
C50 H50B 0.9800 . ?
C50 H50C 0.9800 . ?
C51 H51D 0.9800 . ?
C51 H51E 0.9800 . ?
C51 H51F 0.9800 . ?
C52 C53 1.32(3) . ?
C52 C57 1.36(3) . ?
C52 H52B 0.9500 . ?
C53 C54 1.41(4) . ?
C53 H53B 0.9500 . ?
C54 C55 1.36(3) . ?
C54 H54B 0.9500 . ?
C55 C56 1.39(3) . ?
C55 C58 1.46(3) . ?
C56 C57 1.41(4) . ?
C56 H56B 0.9500 . ?
C57 H57B 0.9500 . ?
C58 H58D 0.9800 . ?
C58 H58E 0.9800 . ?
C58 H58F 0.9800 . ?
B1 C91 1.65(2) . ?
B1 C71 1.65(2) . ?
B1 C61 1.67(2) . ?
B1 C81 1.68(2) . ?
C61 C62 1.38(2) . ?
C61 C66 1.40(2) . ?
C62 F62 1.394(18) . ?
C62 C63 1.42(2) . ?
C63 C64 1.32(2) . ?
C63 F64A 1.368(17) . ?
C64 F64 1.350(17) . ?
C64 C65 1.39(2) . ?
C65 F65 1.333(19) . ?
C65 C66 1.39(2) . ?
C66 F66 1.376(17) . ?
C71 C76 1.37(2) . ?
C71 C72 1.38(2) . ?
C72 F72 1.347(16) . ?
C72 C73 1.40(2) . ?
C73 F73 1.328(17) . ?
C73 C74 1.39(2) . ?
C74 C75 1.36(2) . ?
C74 F74 1.370(16) . ?
C75 F75 1.351(17) . ?
C75 C76 1.40(2) . ?
C76 F76 1.356(17) . ?
C81 C86 1.37(2) . ?
C81 C82 1.376(19) . ?
C82 F82 1.372(16) . ?
C82 C83 1.380(19) . ?
C83 C84 1.35(2) . ?
C83 F83 1.367(16) . ?
C84 F84 1.342(14) . ?
C84 C85 1.36(2) . ?
C85 F85 1.382(17) . ?
C85 C86 1.41(2) . ?
C86 F86 1.364(16) . ?
C91 C92 1.36(2) . ?
C91 C96 1.45(2) . ?
C92 F92 1.352(16) . ?
C92 C93 1.37(2) . ?
C93 C94 1.32(2) . ?
C93 F93 1.345(17) . ?
C94 C95 1.35(2) . ?
C94 F94 1.367(16) . ?
C95 F95 1.344(17) . ?
C95 C96 1.41(2) . ?
C96 F96 1.381(17) . ?

loop_
_geom_torsion_atom_site_label_1
_geom_torsion_atom_site_label_2
_geom_torsion_atom_site_label_3
_geom_torsion_atom_site_label_4
_geom_torsion
_geom_torsion_site_symmetry_1
_geom_torsion_site_symmetry_2
_geom_torsion_site_symmetry_3
_geom_torsion_site_symmetry_4
_geom_torsion_publ_flag
C10 C1 C2 C3 0(2) . . . . ?
C10 C1 C2 C16 -176.6(13) . . . . ?
C1 C2 C3 C4 2(2) . . . . ?
C16 C2 C3 C4 178.4(13) . . . . ?
C2 C3 C4 C11 0(2) . . . . ?
C2 C3 C4 N1 176.7(12) . . . . ?
C24 N1 C4 C3 14(2) . . . . ?
U1 N1 C4 C3 -171.8(10) . . . . ?
C24 N1 C4 C11 -168.9(11) . . . . ?
U1 N1 C4 C11 5.5(16) . . . . ?
C36 N2 C5 C6 -12(2) . . . . ?
U1 N2 C5 C6 174.4(11) . . . . ?
C36 N2 C5 C12 172.0(12) . . . . ?
U1 N2 C5 C12 -1.6(17) . . . . ?
N2 C5 C6 C7 -179.3(13) . . . . ?
C12 C5 C6 C7 -3(2) . . . . ?
C5 C6 C7 C8 3(2) . . . . ?
C5 C6 C7 C20 -174.9(13) . . . . ?
C6 C7 C8 C13 -3(2) . . . . ?
C20 C7 C8 C13 174.5(13) . . . . ?
C2 C1 C10 C11 -3(2) . . . . ?
C2 C1 C10 C9 -178.6(13) . . . . ?
C14 C9 C10 C11 -109.0(16) . . . . ?
C13 C9 C10 C11 10(2) . . . . ?
C15 C9 C10 C11 126.3(15) . . . . ?
C14 C9 C10 C1 65.8(17) . . . . ?
C13 C9 C10 C1 -174.8(13) . . . . ?
C15 C9 C10 C1 -58.8(17) . . . . ?
C1 C10 C11 C4 5(2) . . . . ?
C9 C10 C11 C4 179.9(13) . . . . ?
C1 C10 C11 O1 -177.2(12) . . . . ?
C9 C10 C11 O1 -2(2) . . . . ?
C3 C4 C11 C10 -3(2) . . . . ?
N1 C4 C11 C10 179.3(13) . . . . ?
C3 C4 C11 O1 178.7(11) . . . . ?
N1 C4 C11 O1 1.1(15) . . . . ?
C12 O1 C11 C10 -4.9(17) . . . . ?
U1 O1 C11 C10 175.3(11) . . . . ?
C12 O1 C11 C4 173.3(11) . . . . ?
U1 O1 C11 C4 -6.5(14) . . . . ?
C11 O1 C12 C13 1.9(18) . . . . ?
U1 O1 C12 C13 -178.3(12) . . . . ?
C11 O1 C12 C5 -173.4(11) . . . . ?
U1 O1 C12 C5 6.4(14) . . . . ?
C6 C5 C12 C13 5(2) . . . . ?
N2 C5 C12 C13 -178.2(14) . . . . ?
C6 C5 C12 O1 -179.7(11) . . . . ?
N2 C5 C12 O1 -3.0(16) . . . . ?
O1 C12 C13 C8 -179.8(12) . . . . ?
C5 C12 C13 C8 -5(2) . . . . ?
O1 C12 C13 C9 8(2) . . . . ?
C5 C12 C13 C9 -177.2(14) . . . . ?
C7 C8 C13 C12 4(2) . . . . ?
C7 C8 C13 C9 176.4(13) . . . . ?
C14 C9 C13 C12 106.4(17) . . . . ?
C15 C9 C13 C12 -130.0(16) . . . . ?
C10 C9 C13 C12 -13(2) . . . . ?
C14 C9 C13 C8 -65.0(17) . . . . ?
C15 C9 C13 C8 58.7(17) . . . . ?
C10 C9 C13 C8 175.2(13) . . . . ?
C3 C2 C16 C17 -76.9(17) . . . . ?
C1 C2 C16 C17 99.8(16) . . . . ?
C3 C2 C16 C18 42.7(19) . . . . ?
C1 C2 C16 C18 -140.7(14) . . . . ?
C3 C2 C16 C19 161.2(14) . . . . ?
C1 C2 C16 C19 -22.2(19) . . . . ?
C6 C7 C20 C21 -176.2(14) . . . . ?
C8 C7 C20 C21 6(2) . . . . ?
C6 C7 C20 C22 59.5(17) . . . . ?
C8 C7 C20 C22 -117.8(15) . . . . ?
C6 C7 C20 C23 -55.5(17) . . . . ?
C8 C7 C20 C23 127.1(14) . . . . ?
C4 N1 C24 C25 90.2(16) . . . . ?
U1 N1 C24 C25 -84.9(14) . . . . ?
C4 N1 C24 C29 -94.9(15) . . . . ?
U1 N1 C24 C29 89.9(14) . . . . ?
C29 C24 C25 C26 -3(2) . . . . ?
N1 C24 C25 C26 172.2(13) . . . . ?
C29 C24 C25 C33 172.2(14) . . . . ?
N1 C24 C25 C33 -13(2) . . . . ?
C24 C25 C26 C27 -1(2) . . . . ?
C33 C25 C26 C27 -175.6(15) . . . . ?
C25 C26 C27 C28 3(3) . . . . ?
C26 C27 C28 C29 -1(3) . . . . ?
C27 C28 C29 C24 -2(2) . . . . ?
C27 C28 C29 C30 175.5(15) . . . . ?
C25 C24 C29 C28 4(2) . . . . ?
N1 C24 C29 C28 -171.0(14) . . . . ?
C25 C24 C29 C30 -173.5(14) . . . . ?
N1 C24 C29 C30 12(2) . . . . ?
C28 C29 C30 C31 -65.8(19) . . . . ?
C24 C29 C30 C31 111.3(15) . . . . ?
C28 C29 C30 C32 55.3(19) . . . . ?
C24 C29 C30 C32 -127.6(14) . . . . ?
C24 C25 C33 C35 146.6(16) . . . . ?
C26 C25 C33 C35 -39(2) . . . . ?
C24 C25 C33 C34 -86.5(19) . . . . ?
C26 C25 C33 C34 88.3(19) . . . . ?
C5 N2 C36 C37 -84.3(16) . . . . ?
U1 N2 C36 C37 90.2(13) . . . . ?
C5 N2 C36 C41 99.5(15) . . . . ?
U1 N2 C36 C41 -86.0(14) . . . . ?
C41 C36 C37 C38 3(2) . . . . ?
N2 C36 C37 C38 -173.2(12) . . . . ?
C41 C36 C37 C45 -174.6(14) . . . . ?
N2 C36 C37 C45 9(2) . . . . ?
C36 C37 C38 C39 1(2) . . . . ?
C45 C37 C38 C39 178.5(13) . . . . ?
C37 C38 C39 C40 -3(2) . . . . ?
C38 C39 C40 C41 0(3) . . . . ?
C39 C40 C41 C36 4(2) . . . . ?
C39 C40 C41 C42 -172.2(15) . . . . ?
C37 C36 C41 C40 -5(2) . . . . ?
N2 C36 C41 C40 170.8(13) . . . . ?
C37 C36 C41 C42 170.5(14) . . . . ?
N2 C36 C41 C42 -14(2) . . . . ?
C40 C41 C42 C43 71.4(19) . . . . ?
C36 C41 C42 C43 -104.2(16) . . . . ?
C40 C41 C42 C44 -51.2(19) . . . . ?
C36 C41 C42 C44 133.2(16) . . . . ?
C36 C37 C45 C47 -109.0(18) . . . . ?
C38 C37 C45 C47 73.7(19) . . . . ?
C36 C37 C45 C46 127.2(18) . . . . ?
C38 C37 C45 C46 -50(2) . . . . ?
C50 Si1 C48 U1 -177.9(9) . . . . ?
C51 Si1 C48 U1 62.5(12) . . . . ?
C49 Si1 C48 U1 -57.5(12) . . . . ?
C57 C52 C53 C54 3(3) . . . . ?
C52 C53 C54 C55 -5(3) . . . . ?
C53 C54 C55 C56 6(4) . . . . ?
C53 C54 C55 C58 -172(2) . . . . ?
C54 C55 C56 C57 -4(4) . . . . ?
C58 C55 C56 C57 174(2) . . . . ?
C53 C52 C57 C56 -1(3) . . . . ?
C55 C56 C57 C52 2(4) . . . . ?
C91 B1 C61 C62 -55.9(18) . . . . ?
C71 B1 C61 C62 -172.1(13) . . . . ?
C81 B1 C61 C62 65.6(17) . . . . ?
C91 B1 C61 C66 136.3(15) . . . . ?
C71 B1 C61 C66 20(2) . . . . ?
C81 B1 C61 C66 -102.3(16) . . . . ?
C66 C61 C62 F62 176.6(12) . . . . ?
B1 C61 C62 F62 7(2) . . . . ?
C66 C61 C62 C63 -5(2) . . . . ?
B1 C61 C62 C63 -174.5(14) . . . . ?
C61 C62 C63 C64 3(2) . . . . ?
F62 C62 C63 C64 -178.4(13) . . . . ?
C61 C62 C63 F64A -179.9(13) . . . . ?
F62 C62 C63 F64A -1(2) . . . . ?
F64A C63 C64 F64 2(2) . . . . ?
C62 C63 C64 F64 179.2(13) . . . . ?
F64A C63 C64 C65 -178.5(13) . . . . ?
C62 C63 C64 C65 -1(2) . . . . ?
C63 C64 C65 F65 179.0(14) . . . . ?
F64 C64 C65 F65 -2(2) . . . . ?
C63 C64 C65 C66 2(2) . . . . ?
F64 C64 C65 C66 -178.2(13) . . . . ?
F65 C65 C66 F66 2(2) . . . . ?
C64 C65 C66 F66 178.3(13) . . . . ?
F65 C65 C66 C61 178.3(14) . . . . ?
C64 C65 C66 C61 -5(2) . . . . ?
C62 C61 C66 F66 -177.6(12) . . . . ?
B1 C61 C66 F66 -9(2) . . . . ?
C62 C61 C66 C65 6(2) . . . . ?
B1 C61 C66 C65 175.0(14) . . . . ?
C91 B1 C71 C76 102.4(17) . . . . ?
C61 B1 C71 C76 -134.3(16) . . . . ?
C81 B1 C71 C76 -19(2) . . . . ?
C91 B1 C71 C72 -73.9(17) . . . . ?
C61 B1 C71 C72 49.4(19) . . . . ?
C81 B1 C71 C72 164.8(13) . . . . ?
C76 C71 C72 F72 -177.2(14) . . . . ?
B1 C71 C72 F72 0(2) . . . . ?
C76 C71 C72 C73 2(2) . . . . ?
B1 C71 C72 C73 178.8(15) . . . . ?
F72 C72 C73 F73 -1(2) . . . . ?
C71 C72 C73 F73 179.2(15) . . . . ?
F72 C72 C73 C74 -179.8(14) . . . . ?
C71 C72 C73 C74 1(2) . . . . ?
F73 C73 C74 C75 175.3(15) . . . . ?
C72 C73 C74 C75 -6(2) . . . . ?
F73 C73 C74 F74 4(2) . . . . ?
C72 C73 C74 F74 -178.0(13) . . . . ?
F74 C74 C75 F75 -6(2) . . . . ?
C73 C74 C75 F75 -177.9(15) . . . . ?
F74 C74 C75 C76 180.0(14) . . . . ?
C73 C74 C75 C76 8(3) . . . . ?
C72 C71 C76 F76 179.2(14) . . . . ?
B1 C71 C76 F76 3(3) . . . . ?
C72 C71 C76 C75 0(2) . . . . ?
B1 C71 C76 C75 -176.5(15) . . . . ?
F75 C75 C76 F76 2(2) . . . . ?
C74 C75 C76 F76 175.7(14) . . . . ?
F75 C75 C76 C71 -179.0(15) . . . . ?
C74 C75 C76 C71 -5(3) . . . . ?
C91 B1 C81 C86 22(2) . . . . ?
C71 B1 C81 C86 136.1(15) . . . . ?
C61 B1 C81 C86 -100.4(17) . . . . ?
C91 B1 C81 C82 -166.5(14) . . . . ?
C71 B1 C81 C82 -52(2) . . . . ?
C61 B1 C81 C82 71.4(16) . . . . ?
C86 C81 C82 F82 174.9(13) . . . . ?
B1 C81 C82 F82 2(2) . . . . ?
C86 C81 C82 C83 -2(2) . . . . ?
B1 C81 C82 C83 -174.5(14) . . . . ?
F82 C82 C83 C84 -176.2(14) . . . . ?
C81 C82 C83 C84 0(3) . . . . ?
F82 C82 C83 F83 2(2) . . . . ?
C81 C82 C83 F83 178.7(14) . . . . ?
F83 C83 C84 F84 2(2) . . . . ?
C82 C83 C84 F84 -179.3(14) . . . . ?
F83 C83 C84 C85 -180.0(13) . . . . ?
C82 C83 C84 C85 -2(2) . . . . ?
F84 C84 C85 F85 -3(2) . . . . ?
C83 C84 C85 F85 179.0(14) . . . . ?
F84 C84 C85 C86 -178.1(13) . . . . ?
C83 C84 C85 C86 4(2) . . . . ?
C82 C81 C86 F86 179.2(13) . . . . ?
B1 C81 C86 F86 -8(2) . . . . ?
C82 C81 C86 C85 4(2) . . . . ?
B1 C81 C86 C85 176.7(14) . . . . ?
C84 C85 C86 F86 178.8(13) . . . . ?
F85 C85 C86 F86 4(2) . . . . ?
C84 C85 C86 C81 -6(2) . . . . ?
F85 C85 C86 C81 179.2(13) . . . . ?
C71 B1 C91 C92 -67.1(17) . . . . ?
C61 B1 C91 C92 168.9(13) . . . . ?
C81 B1 C91 C92 54.3(18) . . . . ?
C71 B1 C91 C96 104.1(15) . . . . ?
C61 B1 C91 C96 -19.9(19) . . . . ?
C81 B1 C91 C96 -134.5(14) . . . . ?
C96 C91 C92 F92 -178.1(11) . . . . ?
B1 C91 C92 F92 -6(2) . . . . ?
C96 C91 C92 C93 -3(2) . . . . ?
B1 C91 C92 C93 169.4(14) . . . . ?
F92 C92 C93 C94 176.8(14) . . . . ?
C91 C92 C93 C94 2(2) . . . . ?
F92 C92 C93 F93 -4(2) . . . . ?
C91 C92 C93 F93 -179.2(13) . . . . ?
F93 C93 C94 C95 -179.3(15) . . . . ?
C92 C93 C94 C95 0(3) . . . . ?
F93 C93 C94 F94 2(2) . . . . ?
C92 C93 C94 F94 -179.0(13) . . . . ?
C93 C94 C95 F95 178.0(17) . . . . ?
F94 C94 C95 F95 -3(3) . . . . ?
C93 C94 C95 C96 0(3) . . . . ?
F94 C94 C95 C96 179.1(14) . . . . ?
F95 C95 C96 F96 3(2) . . . . ?
C94 C95 C96 F96 -178.9(14) . . . . ?
F95 C95 C96 C91 -179.7(14) . . . . ?
C94 C95 C96 C91 -2(2) . . . . ?
C92 C91 C96 F96 180.0(12) . . . . ?
B1 C91 C96 F96 8(2) . . . . ?
C92 C91 C96 C95 3(2) . . . . ?
B1 C91 C96 C95 -169.3(14) . . . . ?
